data_4517863
loop_
_publ_author_name
'Feng, Siyang'
'Zhou, Zhikuan'
'Xiang, Xiaoshuang'
'Feng, Hongjie'
'Qu, Zhirong'
'Lu, Hua'

_publ_section_title
;
 Oligosilanyl-Bridged Biscarbazoles: Structure, Synthesis, and
 Spectroscopic Properties
;
_journal_name_full 'ACS Omega'
_journal_paper_doi 10.1021/acsomega.0c02559
_journal_year 2020
_chemical_formula_moiety 'C34 H44 N2 Si4'
_chemical_formula_sum 'C34 H44 N2 Si4'
_chemical_formula_weight 593.07
_space_group_crystal_system monoclinic
_space_group_IT_number 14
_space_group_name_Hall '-P 2ybc'
_space_group_name_H-M_alt 'P 1 21/c 1'
_atom_sites_solution_hydrogens geom
_atom_sites_solution_primary dual
_audit_creation_date 2019-09-20
_audit_creation_method
;
Olex2 1.2
(compiled 2018.05.29 svn.r3508 for OlexSys, GUI svn.r5506)
;
_cell_angle_alpha 90
_cell_angle_beta 102.525(4)
_cell_angle_gamma 90
_cell_formula_units_Z 2
_cell_length_a 19.127(5)
_cell_length_b 8.086(2)
_cell_length_c 11.449(3)
_cell_measurement_reflns_used 5929
_cell_measurement_temperature 296.15
_cell_measurement_theta_max 28.36
_cell_measurement_theta_min 2.18
_cell_volume 1728.6(8)
_computing_cell_refinement 'SAINT V8.38A (?, 2016)'
_computing_data_reduction 'SAINT V8.38A (?, 2016)'
_computing_molecular_graphics 'Olex2 (Dolomanov et al., 2009)'
_computing_publication_material 'Olex2 (Dolomanov et al., 2009)'
_computing_structure_refinement 'XL (Sheldrick, 2008)'
_computing_structure_solution 'XT (Sheldrick, 2015)'
_diffrn_ambient_temperature 296.15
_diffrn_measured_fraction_theta_full 1.000
_diffrn_measured_fraction_theta_max 0.995
_diffrn_measurement_device_type 'Bruker APEX-II CCD'
_diffrn_measurement_method '\f and \w scans'
_diffrn_radiation_type MoK\a
_diffrn_radiation_wavelength 0.71073
_diffrn_reflns_av_R_equivalents 0.0365
_diffrn_reflns_av_unetI/netI 0.0296
_diffrn_reflns_Laue_measured_fraction_full 1.000
_diffrn_reflns_Laue_measured_fraction_max 0.995
_diffrn_reflns_limit_h_max 25
_diffrn_reflns_limit_h_min -25
_diffrn_reflns_limit_k_max 10
_diffrn_reflns_limit_k_min -10
_diffrn_reflns_limit_l_max 15
_diffrn_reflns_limit_l_min -15
_diffrn_reflns_number 18677
_diffrn_reflns_point_group_measured_fraction_full 1.000
_diffrn_reflns_point_group_measured_fraction_max 0.995
_diffrn_reflns_theta_full 25.242
_diffrn_reflns_theta_max 28.705
_diffrn_reflns_theta_min 2.182
_diffrn_standards_number 0
_exptl_absorpt_coefficient_mu 0.196
_exptl_absorpt_correction_T_max 1.0000
_exptl_absorpt_correction_T_min 0.9210
_exptl_absorpt_correction_type multi-scan
_exptl_absorpt_process_details
'SADABS-2016/2 (Bruker,2016/2) was used for absorption correction. wR2(int) was 0.0579 before and 0.0474 after correction. The Ratio of minimum to maximum transmission is 0.9210. The \l/2 correction factor is 0.00150.'
_exptl_crystal_colour colourless
_exptl_crystal_colour_primary colourless
_exptl_crystal_density_diffrn 1.139
_exptl_crystal_description block
_exptl_crystal_F_000 636
_exptl_crystal_size_max 0.19
_exptl_crystal_size_mid 0.18
_exptl_crystal_size_min 0.16
_refine_diff_density_max 0.229
_refine_diff_density_min -0.222
_refine_diff_density_rms 0.041
_refine_ls_extinction_method none
_refine_ls_goodness_of_fit_ref 1.023
_refine_ls_hydrogen_treatment constr
_refine_ls_matrix_type full
_refine_ls_number_parameters 186
_refine_ls_number_reflns 4441
_refine_ls_number_restraints 0
_refine_ls_restrained_S_all 1.023
_refine_ls_R_factor_all 0.0560
_refine_ls_R_factor_gt 0.0390
_refine_ls_shift/su_max 0.001
_refine_ls_shift/su_mean 0.000
_refine_ls_structure_factor_coef Fsqd
_refine_ls_weighting_details 'w=1/[\s^2^(Fo^2^)+(0.0596P)^2^+0.3344P] where P=(Fo^2^+2Fc^2^)/3'
_refine_ls_weighting_scheme calc
_refine_ls_wR_factor_gt 0.1058
_refine_ls_wR_factor_ref 0.1189
_reflns_Friedel_coverage 0.000
_reflns_number_gt 3348
_reflns_number_total 4441
_reflns_threshold_expression 'I > 2\s(I)'
_cod_data_source_file ao0c02559_si_004.cif
_cod_data_source_block mo190919a
_cod_original_cell_volume 1728.6(7)
_cod_database_code 4517863
_shelx_shelxl_version_number 2014/7
_shelx_space_group_comment
;
The symmetry employed for this shelxl refinement is uniquely defined
by the following loop, which should always be used as a source of
symmetry information in preference to the above space-group names.
They are only intended as comments.
;
_shelx_estimated_absorpt_t_max 0.969
_shelx_estimated_absorpt_t_min 0.964
_olex2_refinement_description
;
1. Fixed Uiso
 At 1.2 times of:
  All C(H) groups
 At 1.5 times of:
  All C(H,H,H) groups
2.a Aromatic/amide H refined with riding coordinates:
 C2(H2), C3(H3), C4(H4), C5(H5), C8(H8), C10(H10), C11(H11)
2.b Idealised Me refined as rotating group:
 C13(H13A,H13B,H13C), C14(H14A,H14B,H14C), C15(H15A,H15B,H15C), C16(H16A,H16B,
 H16C), C17(H17A,H17B,H17C)
;
_olex2_submission_special_instructions 'No special instructions were received'

loop_
_space_group_symop_operation_xyz
'x, y, z'
'-x, y+1/2, -z+1/2'
'-x, -y, -z'
'x, -y-1/2, z-1/2'

loop_
_atom_site_label
_atom_site_type_symbol
_atom_site_fract_x
_atom_site_fract_y
_atom_site_fract_z
_atom_site_U_iso_or_equiv
_atom_site_adp_type
_atom_site_occupancy
_atom_site_site_symmetry_order
_atom_site_calc_flag
_atom_site_refinement_flags_posn
_atom_site_refinement_flags_adp
_atom_site_refinement_flags_occupancy
_atom_site_disorder_assembly
_atom_site_disorder_group
Si1 Si 0.94809(2) 0.55195(5) 0.93661(3) 0.04130(13) Uani 1 1 d . . . . .
Si2 Si 0.84233(2) 0.44026(6) 0.97602(4) 0.04599(13) Uani 1 1 d . . . . .
N1 N 0.60954(7) 0.69951(17) 0.57292(12) 0.0531(3) Uani 1 1 d . . . . .
C1 C 0.59872(8) 0.5644(2) 0.49775(14) 0.0488(4) Uani 1 1 d . . . . .
C2 C 0.55035(10) 0.5441(3) 0.38823(16) 0.0641(5) Uani 1 1 d . . . . .
H2 H 0.5187 0.6281 0.3562 0.077 Uiso 1 1 calc R . . . .
C3 C 0.55088(11) 0.3971(3) 0.32957(17) 0.0724(6) Uani 1 1 d . . . . .
H3 H 0.5190 0.3815 0.2566 0.087 Uiso 1 1 calc R . . . .
C4 C 0.59779(11) 0.2702(3) 0.37613(18) 0.0726(5) Uani 1 1 d . . . . .
H4 H 0.5976 0.1724 0.3333 0.087 Uiso 1 1 calc R . . . .
C5 C 0.64479(10) 0.2885(2) 0.48572(17) 0.0615(5) Uani 1 1 d . . . . .
H5 H 0.6756 0.2028 0.5173 0.074 Uiso 1 1 calc R . . . .
C6 C 0.64556(8) 0.4361(2) 0.54803(14) 0.0468(4) Uani 1 1 d . . . . .
C7 C 0.68616(8) 0.4984(2) 0.66181(13) 0.0429(3) Uani 1 1 d . . . . .
C8 C 0.73886(8) 0.43161(19) 0.75294(14) 0.0465(4) Uani 1 1 d . . . . .
H8 H 0.7553 0.3248 0.7453 0.056 Uiso 1 1 calc R . . . .
C9 C 0.76725(8) 0.5233(2) 0.85568(13) 0.0456(3) Uani 1 1 d . . . . .
C10 C 0.74128(9) 0.6853(2) 0.86297(15) 0.0533(4) Uani 1 1 d . . . . .
H10 H 0.7597 0.7474 0.9311 0.064 Uiso 1 1 calc R . . . .
C11 C 0.68974(9) 0.7559(2) 0.77355(15) 0.0544(4) Uani 1 1 d . . . . .
H11 H 0.6740 0.8635 0.7805 0.065 Uiso 1 1 calc R . . . .
C12 C 0.66215(8) 0.66113(19) 0.67297(14) 0.0455(3) Uani 1 1 d . . . . .
C13 C 0.57516(13) 0.8586(3) 0.5464(2) 0.0797(6) Uani 1 1 d . . . . .
H13A H 0.5861 0.9275 0.6163 0.119 Uiso 1 1 calc GR . . . .
H13B H 0.5243 0.8436 0.5228 0.119 Uiso 1 1 calc GR . . . .
H13C H 0.5923 0.9104 0.4825 0.119 Uiso 1 1 calc GR . . . .
C14 C 0.84236(11) 0.2089(2) 0.96902(18) 0.0672(5) Uani 1 1 d . . . . .
H14A H 0.8542 0.1740 0.8955 0.101 Uiso 1 1 calc GR . . . .
H14B H 0.7957 0.1680 0.9726 0.101 Uiso 1 1 calc GR . . . .
H14C H 0.8772 0.1661 1.0354 0.101 Uiso 1 1 calc GR . . . .
C15 C 0.82911(11) 0.5094(3) 1.12604(16) 0.0717(5) Uani 1 1 d . . . . .
H15A H 0.8676 0.4685 1.1874 0.108 Uiso 1 1 calc GR . . . .
H15B H 0.7844 0.4671 1.1387 0.108 Uiso 1 1 calc GR . . . .
H15C H 0.8285 0.6281 1.1288 0.108 Uiso 1 1 calc GR . . . .
C16 C 0.94930(12) 0.4994(3) 0.77666(15) 0.0760(6) Uani 1 1 d . . . . .
H16A H 0.9906 0.5485 0.7557 0.114 Uiso 1 1 calc GR . . . .
H16B H 0.9067 0.5414 0.7248 0.114 Uiso 1 1 calc GR . . . .
H16C H 0.9512 0.3815 0.7680 0.114 Uiso 1 1 calc GR . . . .
C17 C 0.94356(11) 0.7832(2) 0.95153(19) 0.0680(5) Uani 1 1 d . . . . .
H17A H 0.9438 0.8114 1.0331 0.102 Uiso 1 1 calc GR . . . .
H17B H 0.9003 0.8236 0.9005 0.102 Uiso 1 1 calc GR . . . .
H17C H 0.9842 0.8327 0.9286 0.102 Uiso 1 1 calc GR . . . .

loop_
_atom_site_aniso_label
_atom_site_aniso_U_11
_atom_site_aniso_U_22
_atom_site_aniso_U_33
_atom_site_aniso_U_23
_atom_site_aniso_U_13
_atom_site_aniso_U_12
Si1 0.0422(2) 0.0488(2) 0.0297(2) 0.00199(15) 0.00052(15) 0.00586(17)
Si2 0.0414(2) 0.0545(3) 0.0377(2) 0.00346(17) -0.00099(17) 0.00361(18)
N1 0.0468(7) 0.0537(8) 0.0535(8) 0.0125(6) -0.0009(6) 0.0132(6)
C1 0.0379(8) 0.0590(10) 0.0464(8) 0.0127(7) 0.0024(6) 0.0003(7)
C2 0.0515(10) 0.0750(13) 0.0563(10) 0.0187(9) -0.0088(8) -0.0048(9)
C3 0.0672(12) 0.0860(14) 0.0526(10) 0.0069(10) -0.0118(9) -0.0186(11)
C4 0.0683(12) 0.0761(13) 0.0645(11) -0.0127(10) -0.0049(9) -0.0113(10)
C5 0.0509(10) 0.0606(11) 0.0650(11) -0.0050(9) -0.0045(8) 0.0012(8)
C6 0.0354(7) 0.0540(9) 0.0474(8) 0.0047(7) 0.0012(6) 0.0002(6)
C7 0.0341(7) 0.0469(8) 0.0455(8) 0.0027(6) 0.0036(6) 0.0034(6)
C8 0.0401(7) 0.0444(8) 0.0500(8) 0.0012(6) -0.0009(6) 0.0084(6)
C9 0.0368(7) 0.0517(9) 0.0447(8) 0.0008(6) 0.0010(6) 0.0037(6)
C10 0.0500(9) 0.0562(10) 0.0499(9) -0.0076(7) 0.0025(7) 0.0074(7)
C11 0.0526(9) 0.0493(9) 0.0590(10) -0.0015(7) 0.0073(7) 0.0147(7)
C12 0.0372(7) 0.0508(8) 0.0470(8) 0.0067(6) 0.0061(6) 0.0082(6)
C13 0.0812(14) 0.0632(12) 0.0842(14) 0.0171(11) -0.0049(11) 0.0271(11)
C14 0.0632(11) 0.0570(11) 0.0719(12) 0.0122(9) -0.0062(9) 0.0041(9)
C15 0.0672(12) 0.1030(16) 0.0442(9) -0.0029(10) 0.0105(9) -0.0039(11)
C16 0.0778(13) 0.1132(17) 0.0341(8) -0.0048(10) 0.0061(8) 0.0085(12)
C17 0.0702(12) 0.0529(10) 0.0788(13) 0.0084(9) 0.0120(10) 0.0080(9)

loop_
_atom_type_symbol
_atom_type_description
_atom_type_scat_dispersion_real
_atom_type_scat_dispersion_imag
_atom_type_scat_source
C C 0.0033 0.0016 'International Tables Vol C Tables 4.2.6.8 and 6.1.1.4'
H H 0.0000 0.0000 'International Tables Vol C Tables 4.2.6.8 and 6.1.1.4'
N N 0.0061 0.0033 'International Tables Vol C Tables 4.2.6.8 and 6.1.1.4'
Si Si 0.0817 0.0704 'International Tables Vol C Tables 4.2.6.8 and 6.1.1.4'

loop_
_geom_angle_atom_site_label_1
_geom_angle_atom_site_label_2
_geom_angle_atom_site_label_3
_geom_angle
_geom_angle_site_symmetry_1
_geom_angle_site_symmetry_3
_geom_angle_publ_flag
Si1 Si1 Si2 113.10(3) 3_767 . ?
C16 Si1 Si1 109.47(7) . 3_767 ?
C16 Si1 Si2 107.02(8) . . ?
C17 Si1 Si1 110.44(7) . 3_767 ?
C17 Si1 Si2 107.85(7) . . ?
C17 Si1 C16 108.83(10) . . ?
C9 Si2 Si1 105.91(6) . . ?
C14 Si2 Si1 111.59(7) . . ?
C14 Si2 C9 109.39(8) . . ?
C14 Si2 C15 109.79(10) . . ?
C15 Si2 Si1 110.76(7) . . ?
C15 Si2 C9 109.30(9) . . ?
C1 N1 C12 108.81(13) . . ?
C1 N1 C13 125.01(15) . . ?
C12 N1 C13 126.03(16) . . ?
N1 C1 C2 129.37(16) . . ?
N1 C1 C6 109.42(14) . . ?
C2 C1 C6 121.21(17) . . ?
C1 C2 H2 121.0 . . ?
C3 C2 C1 118.00(18) . . ?
C3 C2 H2 121.0 . . ?
C2 C3 H3 119.1 . . ?
C2 C3 C4 121.75(18) . . ?
C4 C3 H3 119.1 . . ?
C3 C4 H4 119.8 . . ?
C5 C4 C3 120.5(2) . . ?
C5 C4 H4 119.8 . . ?
C4 C5 H5 120.3 . . ?
C4 C5 C6 119.33(18) . . ?
C6 C5 H5 120.3 . . ?
C1 C6 C7 106.20(14) . . ?
C5 C6 C1 119.20(15) . . ?
C5 C6 C7 134.60(15) . . ?
C8 C7 C6 134.06(15) . . ?
C8 C7 C12 119.45(14) . . ?
C12 C7 C6 106.49(13) . . ?
C7 C8 H8 119.6 . . ?
C7 C8 C9 120.71(14) . . ?
C9 C8 H8 119.6 . . ?
C8 C9 Si2 121.43(12) . . ?
C8 C9 C10 117.75(14) . . ?
C10 C9 Si2 120.68(12) . . ?
C9 C10 H10 118.5 . . ?
C11 C10 C9 122.97(15) . . ?
C11 C10 H10 118.5 . . ?
C10 C11 H11 121.0 . . ?
C10 C11 C12 117.92(15) . . ?
C12 C11 H11 121.0 . . ?
N1 C12 C7 109.07(14) . . ?
N1 C12 C11 129.71(15) . . ?
C11 C12 C7 121.20(14) . . ?
N1 C13 H13A 109.5 . . ?
N1 C13 H13B 109.5 . . ?
N1 C13 H13C 109.5 . . ?
H13A C13 H13B 109.5 . . ?
H13A C13 H13C 109.5 . . ?
H13B C13 H13C 109.5 . . ?
Si2 C14 H14A 109.5 . . ?
Si2 C14 H14B 109.5 . . ?
Si2 C14 H14C 109.5 . . ?
H14A C14 H14B 109.5 . . ?
H14A C14 H14C 109.5 . . ?
H14B C14 H14C 109.5 . . ?
Si2 C15 H15A 109.5 . . ?
Si2 C15 H15B 109.5 . . ?
Si2 C15 H15C 109.5 . . ?
H15A C15 H15B 109.5 . . ?
H15A C15 H15C 109.5 . . ?
H15B C15 H15C 109.5 . . ?
Si1 C16 H16A 109.5 . . ?
Si1 C16 H16B 109.5 . . ?
Si1 C16 H16C 109.5 . . ?
H16A C16 H16B 109.5 . . ?
H16A C16 H16C 109.5 . . ?
H16B C16 H16C 109.5 . . ?
Si1 C17 H17A 109.5 . . ?
Si1 C17 H17B 109.5 . . ?
Si1 C17 H17C 109.5 . . ?
H17A C17 H17B 109.5 . . ?
H17A C17 H17C 109.5 . . ?
H17B C17 H17C 109.5 . . ?

loop_
_geom_bond_atom_site_label_1
_geom_bond_atom_site_label_2
_geom_bond_distance
_geom_bond_site_symmetry_2
_geom_bond_publ_flag
Si1 Si1 2.3463(9) 3_767 ?
Si1 Si2 2.3468(8) . ?
Si1 C16 1.8849(18) . ?
Si1 C17 1.881(2) . ?
Si2 C9 1.8852(15) . ?
Si2 C14 1.872(2) . ?
Si2 C15 1.8749(19) . ?
N1 C1 1.378(2) . ?
N1 C12 1.3861(19) . ?
N1 C13 1.447(2) . ?
C1 C2 1.397(2) . ?
C1 C6 1.410(2) . ?
C2 H2 0.9300 . ?
C2 C3 1.366(3) . ?
C3 H3 0.9300 . ?
C3 C4 1.390(3) . ?
C4 H4 0.9300 . ?
C4 C5 1.384(3) . ?
C5 H5 0.9300 . ?
C5 C6 1.389(2) . ?
C6 C7 1.455(2) . ?
C7 C8 1.393(2) . ?
C7 C12 1.408(2) . ?
C8 H8 0.9300 . ?
C8 C9 1.397(2) . ?
C9 C10 1.409(2) . ?
C10 H10 0.9300 . ?
C10 C11 1.381(2) . ?
C11 H11 0.9300 . ?
C11 C12 1.389(2) . ?
C13 H13A 0.9600 . ?
C13 H13B 0.9600 . ?
C13 H13C 0.9600 . ?
C14 H14A 0.9600 . ?
C14 H14B 0.9600 . ?
C14 H14C 0.9600 . ?
C15 H15A 0.9600 . ?
C15 H15B 0.9600 . ?
C15 H15C 0.9600 . ?
C16 H16A 0.9600 . ?
C16 H16B 0.9600 . ?
C16 H16C 0.9600 . ?
C17 H17A 0.9600 . ?
C17 H17B 0.9600 . ?
C17 H17C 0.9600 . ?
